data_2000478
loop_
_publ_author_name
'Okabe, N.'
'Kisaichi, H.'

_publ_section_title
;
 Structure of phenylazocarboxamide
;
_journal_issue 11
_journal_name_full 'Acta Crystallographica Section C'
_journal_page_first 2047
_journal_page_last 2049
_journal_paper_doi 10.1107/S0108270192003081
_journal_volume 48
_journal_year 1992
_chemical_formula_sum 'C7 H7 N3 O'
_chemical_formula_weight 149.15
_space_group_crystal_system monoclinic
_space_group_IT_number 14
_space_group_name_Hall '-P 2ybc'
_space_group_name_H-M_alt 'P 1 21/c 1'
_cell_angle_alpha 90
_cell_angle_beta 93.42(4)
_cell_angle_gamma 90
_cell_formula_units_Z 8
_cell_length_a 5.187(3)
_cell_length_b 14.362(5)
_cell_length_c 19.845(4)
_cell_volume 1475.7(10)
_diffrn_radiation_type Cu
_diffrn_radiation_wavelength 1.54178
_exptl_absorpt_coefficient_mu 0.751
_exptl_crystal_density_diffrn 1.342
_exptl_crystal_density_meas 1.341
_exptl_crystal_F_000 624
_cod_data_source_file as0594.cif
_cod_data_source_block as0594a
_cod_depositor_comments
;
 Updating space group information and adding the symmetry operation list.

 Antanas Vaitkus,
 2018-06-15
;
_cod_original_cell_volume 1476.0(10)
_cod_original_sg_symbol_H-M 'P 21/c'
_cod_original_formula_sum 'C7 H7 N3 O1'
_cod_database_code 2000478

loop_
_space_group_symop_id
_space_group_symop_operation_xyz
1 x,y,z
2 -x,y+1/2,-z+1/2
3 -x,-y,-z
4 x,-y+1/2,z+1/2

loop_
_atom_site_label
_atom_site_fract_x
_atom_site_fract_y
_atom_site_fract_z
O(1) .6614(4) -.0181(2) .57870(10)
O(1') .8515(4) .1753(2) .47600(10)
N(1) .6221(4) .1162(2) .66640(10)
N(1') .9297(5) .3250(2) .54960(10)
N(2) .8390(4) .1063(2) .64430(10)
N(2') .7030(4) .3116(2) .52800(10)
N(3) 1.0945(4) .0032(2) .59130(10)
N(3') .4272(4) .1934(2) .49370(10)
C(1) .6000(5) .1961(2) .7088(2)
C(1') .9738(6) .4145(2) .5797(2)
C(2) .7709(6) .2704(3) .7099(2)
C(2') .8112(6) .4900(3) .5677(2)
C(3) .7363(6) .3437(3) .7530(2)
C(3') .8754(7) .5742(3) .5976(2)
C(4) .5379(7) .3428(3) .7963(2)
C(4') 1.0934(7) .5823(3) .6405(2)
C(5) .3661(6) .2690(3) .7952(2)
C(5') 1.2517(6) .5069(3) .6532(2)
C(6) .3934(6) .1961(3) .7502(2)
C(6') 1.1955(6) .4228(3) .6216(2)
C(7) .8520(6) .0235(2) .6010(2)
C(7') .6734(6) .2194(2) .4964(2)
H(2) .9153 .2602 .6783
H(2') .6359 .4775 .5323
H(3) .8644 .4010 .7501
H(3A) 1.2320 .0357 .6132
H(3B) 1.1412 -.0521 .5646
H(3') .7659 .6294 .5792
H(3A') .2894 .2338 .5151
H(3B') .3737 .1343 .4705
H(4) .4890 .3939 .8317
H(4') 1.1369 .6503 .6482
H(5) .1719 .2680 .8260
H(5') 1.4495 .5305 .6828
H(6) .2927 .1384 .7519
H(6') 1.3107 .3599 .6335

loop_
_geom_angle_atom_site_label_1
_geom_angle_atom_site_label_2
_geom_angle_atom_site_label_3
_geom_angle
N(2) N(1) C(1) 114.0(3)
N(2') N(1') C(1') 114.1(3)
N(1) N(2) C(7) 111.9(2)
N(1') N(2') C(7') 111.1(3)
N(1) C(1) C(2) 123.5(3)
N(1) C(1) C(6) 116.1(3)
C(2) C(1) C(6) 120.4(3)
N(1') C(1') C(2') 123.5(3)
N(1') C(1') C(6') 115.8(3)
C(2') C(1') C(6') 120.7(3)
C(1) C(2) C(3) 119.5(3)
C(1') C(2') C(3') 118.9(3)
C(2) C(3) C(4) 120.7(3)
C(2') C(3') C(4') 120.5(3)
C(3) C(4) C(5) 120.1(3)
C(3') C(4') C(5') 120.4(4)
C(4) C(5) C(6) 119.8(3)
C(4') C(5') C(6') 119.8(3)
C(1) C(6) C(5) 119.5(3)
C(1') C(6') C(5') 119.5(3)
O(1) C(7) N(2) 123.1(3)
O(1) C(7) N(3) 126.9(3)
N(2) C(7) N(3) 110.0(3)
O(1') C(7') N(2') 123.5(3)
O(1') C(7') N(3') 126.3(3)
N(2') C(7') N(3') 110.2(3)

loop_
_geom_bond_atom_site_label_1
_geom_bond_atom_site_label_2
_geom_bond_distance
O(1) C(7) 1.216(3)
O(1') C(7') 1.210(4)
N(1) N(2) 1.240(3)
N(1) C(1) 1.431(4)
N(1') N(2') 1.243(3)
N(1') C(1') 1.430(4)
N(2) C(7) 1.471(4)
N(2') C(7') 1.470(4)
N(3) C(7) 1.317(4)
N(3') C(7') 1.328(4)
C(1) C(2) 1.388(4)
C(1) C(6) 1.388(4)
C(1') C(2') 1.386(5)
C(1') C(6') 1.384(4)
C(2) C(3) 1.373(5)
C(2') C(3') 1.379(5)
C(3) C(4) 1.380(5)
C(3') C(4') 1.379(5)
C(4) C(5) 1.383(5)
C(4') C(5') 1.373(5)
C(5) C(6) 1.389(5)
C(5') C(6') 1.384(5)
